data_4513543
loop_
_publ_author_name
'Andreychuk, Nicholas R.'
'Allard, Sheena R.'
'Parent, Shawna L. M.'
'Assoud, Abdeljalil'
'MacKinnon, Craig D.'

_publ_section_title
;
 Not Too Big and Not Too Small: &#x201C;Goldilocks&#x201D; Anion Size for
 Three-Dimensional Metal--Organic Frameworks Containing Oligothiophene
 Dinitrile Ligands (C4H2S)n(CN)2(n= 1, 2, 3) Bridging Silver(I) Cations
;
_journal_issue 9
_journal_name_full 'Crystal Growth &amp; Design'
_journal_page_first 4377
_journal_paper_doi 10.1021/acs.cgd.5b00698
_journal_volume 15
_journal_year 2015
_chemical_formula_sum 'C29 H12 Ag F3 N4 O3.45 S7'
_chemical_formula_weight 860.91
_chemical_name_systematic
; 
 ? 
;
_space_group_IT_number 70
_symmetry_cell_setting orthorhombic
_symmetry_space_group_name_Hall '-F 2uv 2vw'
_symmetry_space_group_name_H-M 'F d d d :2'
_atom_sites_solution_hydrogens geom
_atom_sites_solution_primary direct
_atom_sites_solution_secondary difmap
_audit_creation_method SHELXL-97
_cell_angle_alpha 90.00
_cell_angle_beta 90.00
_cell_angle_gamma 90.00
_cell_formula_units_Z 16
_cell_length_a 12.7731(13)
_cell_length_b 29.872(3)
_cell_length_c 33.792(4)
_cell_measurement_temperature 200(2)
_cell_volume 12894(2)
_computing_structure_refinement 'SHELXL-97 (Sheldrick, 2008)'
_computing_structure_solution 'SHELXS-97 (Sheldrick, 2008)'
_diffrn_ambient_temperature 200(2)
_diffrn_measured_fraction_theta_full 0.998
_diffrn_measured_fraction_theta_max 0.998
_diffrn_radiation_monochromator graphite
_diffrn_radiation_source 'fine-focus sealed tube'
_diffrn_radiation_type MoK\a
_diffrn_radiation_wavelength 0.71073
_diffrn_reflns_av_R_equivalents 0.0466
_diffrn_reflns_av_sigmaI/netI 0.0508
_diffrn_reflns_limit_h_max 15
_diffrn_reflns_limit_h_min 0
_diffrn_reflns_limit_k_max 36
_diffrn_reflns_limit_k_min 0
_diffrn_reflns_limit_l_max 41
_diffrn_reflns_limit_l_min 0
_diffrn_reflns_number 3163
_diffrn_reflns_theta_full 26.00
_diffrn_reflns_theta_max 26.00
_diffrn_reflns_theta_min 3.16
_exptl_absorpt_coefficient_mu 1.138
_exptl_absorpt_correction_T_max 0.8389
_exptl_absorpt_correction_T_min 0.5891
_exptl_absorpt_correction_type empirical
_exptl_absorpt_process_details 'APEX II'
_exptl_crystal_colour orange
_exptl_crystal_density_diffrn 1.774
_exptl_crystal_density_method 'not measured'
_exptl_crystal_description Block
_exptl_crystal_F_000 6842
_exptl_crystal_size_max 0.52
_exptl_crystal_size_mid 0.22
_exptl_crystal_size_min 0.16
_refine_diff_density_max 1.630
_refine_diff_density_min -2.021
_refine_diff_density_rms 0.165
_refine_ls_extinction_method none
_refine_ls_goodness_of_fit_ref 1.475
_refine_ls_hydrogen_treatment constr
_refine_ls_matrix_type full
_refine_ls_number_parameters 256
_refine_ls_number_reflns 3163
_refine_ls_number_restraints 0
_refine_ls_restrained_S_all 1.475
_refine_ls_R_factor_all 0.0816
_refine_ls_R_factor_gt 0.0674
_refine_ls_shift/su_max 0.000
_refine_ls_shift/su_mean 0.000
_refine_ls_structure_factor_coef Fsqd
_refine_ls_weighting_details 'calc w=1/[\s^2^(Fo^2^)+(0.0351P)^2^+74.7946P] where P=(Fo^2^+2Fc^2^)/3'
_refine_ls_weighting_scheme calc
_refine_ls_wR_factor_gt 0.1452
_refine_ls_wR_factor_ref 0.1489
_reflns_number_gt 2343
_reflns_number_total 3163
_reflns_threshold_expression >2sigma(I)
_cod_data_source_file cg5b00698_si_002.cif
_cod_data_source_block (3)2_AgCF3SO3_H2O
_cod_depositor_comments
;
The following automatic conversions were performed:

'_symmetry_cell_setting' value 'Orthorhombic' changed to
'orthorhombic' according to
/usr/data/users/saulius/crontab/automatic-downloads/rss-feeds/ACS/lib/dictionaries/cif_core.dic
dictionary named 'cif_core.dic' version 2.4.2 from 2011-04-26.

Automatic conversion script
Id: cif_fix_values 3271 2015-04-21 07:52:19Z andrius 

 Adding full bibliography for 4513539--4513545.cif.
;
_cod_original_sg_symbol_H-M Fddd
_cod_database_code 4513543

loop_
_symmetry_equiv_pos_as_xyz
'x, y, z'
'-x+3/4, -y+3/4, z'
'-x+3/4, y, -z+3/4'
'x, -y+3/4, -z+3/4'
'x, y+1/2, z+1/2'
'-x+3/4, -y+5/4, z+1/2'
'-x+3/4, y+1/2, -z+5/4'
'x, -y+5/4, -z+5/4'
'x+1/2, y, z+1/2'
'-x+5/4, -y+3/4, z+1/2'
'-x+5/4, y, -z+5/4'
'x+1/2, -y+3/4, -z+5/4'
'x+1/2, y+1/2, z'
'-x+5/4, -y+5/4, z'
'-x+5/4, y+1/2, -z+3/4'
'x+1/2, -y+5/4, -z+3/4'
'-x, -y, -z'
'x-3/4, y-3/4, -z'
'x-3/4, -y, z-3/4'
'-x, y-3/4, z-3/4'
'-x, -y+1/2, -z+1/2'
'x-3/4, y-1/4, -z+1/2'
'x-3/4, -y+1/2, z-1/4'
'-x, y-1/4, z-1/4'
'-x+1/2, -y, -z+1/2'
'x-1/4, y-3/4, -z+1/2'
'x-1/4, -y, z-1/4'
'-x+1/2, y-3/4, z-1/4'
'-x+1/2, -y+1/2, -z'
'x-1/4, y-1/4, -z'
'x-1/4, -y+1/2, z-3/4'
'-x+1/2, y-1/4, z-3/4'

loop_
_atom_site_label
_atom_site_type_symbol
_atom_site_fract_x
_atom_site_fract_y
_atom_site_fract_z
_atom_site_U_iso_or_equiv
_atom_site_adp_type
_atom_site_occupancy
_atom_site_symmetry_multiplicity
_atom_site_calc_flag
_atom_site_refinement_flags
_atom_site_disorder_assembly
_atom_site_disorder_group
Ag1 Ag 1.1250 0.1250 0.1250 0.0374(3) Uani 1 4 d S . .
Ag2 Ag -0.1250 0.3750 -0.1250 0.0397(3) Uani 1 4 d S . .
S1 S 0.74993(11) 0.19766(5) 0.04497(5) 0.0357(4) Uani 1 1 d . . .
S2 S 0.49117(12) 0.29184(5) 0.03681(5) 0.0364(4) Uani 1 1 d . . .
S3 S 0.25420(12) 0.29208(5) -0.05581(4) 0.0345(4) Uani 1 1 d . . .
N1 N 0.9992(4) 0.17016(18) 0.09691(14) 0.0372(12) Uani 1 1 d . . .
N2 N -0.0028(4) 0.34037(17) -0.08632(14) 0.0351(12) Uani 1 1 d . . .
C1 C 0.9260(5) 0.1908(2) 0.09009(17) 0.0331(14) Uani 1 1 d . . .
C2 C 0.8355(5) 0.2160(2) 0.08080(16) 0.0335(14) Uani 1 1 d . . .
C3 C 0.8047(5) 0.2556(2) 0.09674(18) 0.0468(18) Uani 1 1 d . . .
H3A H 0.8419 0.2708 0.1171 0.056 Uiso 1 1 calc R . .
C4 C 0.7119(5) 0.2717(3) 0.07973(18) 0.0472(18) Uani 1 1 d . . .
H4A H 0.6794 0.2989 0.0874 0.057 Uiso 1 1 calc R . .
C5 C 0.6728(4) 0.2442(2) 0.05101(16) 0.0310(13) Uani 1 1 d . . .
C6 C 0.5812(4) 0.25019(19) 0.02631(16) 0.0276(13) Uani 1 1 d . . .
C7 C 0.5521(4) 0.2262(2) -0.00680(17) 0.0336(14) Uani 1 1 d . . .
H7A H 0.5906 0.2014 -0.0168 0.040 Uiso 1 1 calc R . .
C8 C 0.4588(4) 0.2423(2) -0.02434(17) 0.0335(14) Uani 1 1 d . . .
H8A H 0.4286 0.2298 -0.0475 0.040 Uiso 1 1 calc R . .
C9 C 0.4162(4) 0.2781(2) -0.00413(17) 0.0307(14) Uani 1 1 d . . .
C10 C 0.3196(4) 0.30226(19) -0.01211(16) 0.0281(13) Uani 1 1 d . . .
C11 C 0.2684(4) 0.3328(2) 0.01055(18) 0.0362(15) Uani 1 1 d . . .
H11A H 0.2940 0.3431 0.0353 0.043 Uiso 1 1 calc R . .
C12 C 0.1745(5) 0.3475(2) -0.00604(18) 0.0367(15) Uani 1 1 d . . .
H12A H 0.1282 0.3679 0.0064 0.044 Uiso 1 1 calc R . .
C13 C 0.1573(4) 0.3290(2) -0.04220(17) 0.0311(14) Uani 1 1 d . . .
C14 C 0.0681(4) 0.33512(19) -0.06669(16) 0.0284(13) Uani 1 1 d . . .
C15 C 0.221(2) 0.3475(14) 0.1278(13) 0.072(9) Uani 0.50 1 d P . 1
S15 S 0.1736(5) 0.3479(3) 0.1258(3) 0.0520(15) Uani 0.50 1 d P . 1
F1 F 0.2466(15) 0.3488(7) 0.1676(6) 0.124(8) Uani 0.50 1 d P A 1
O1 O 0.1890(12) 0.3498(9) 0.1674(5) 0.076(5) Uani 0.50 1 d P B 2
F2 F 0.2601(10) 0.3829(6) 0.1138(4) 0.087(4) Uani 0.50 1 d P C 1
O2 O 0.2022(14) 0.3861(5) 0.1022(4) 0.074(4) Uani 0.50 1 d P D 2
F3 F 0.2596(12) 0.3114(8) 0.1100(7) 0.099(6) Uani 0.50 1 d P E 1
O3 O 0.2028(14) 0.3058(8) 0.1091(8) 0.081(6) Uani 0.50 1 d P F 2
O4 O 0.3750 0.3750 0.2104(5) 0.091(9) Uani 0.47(3) 2 d SP . .

loop_
_atom_site_aniso_label
_atom_site_aniso_U_11
_atom_site_aniso_U_22
_atom_site_aniso_U_33
_atom_site_aniso_U_23
_atom_site_aniso_U_13
_atom_site_aniso_U_12
Ag1 0.0170(4) 0.0386(6) 0.0567(6) 0.000 0.000 0.000
Ag2 0.0177(4) 0.0681(7) 0.0331(5) 0.000 0.000 0.000
S1 0.0274(8) 0.0331(9) 0.0466(9) 0.0037(7) -0.0060(7) 0.0050(7)
S2 0.0315(8) 0.0391(10) 0.0387(8) -0.0007(7) -0.0070(7) 0.0100(7)
S3 0.0326(8) 0.0420(10) 0.0290(8) 0.0027(7) -0.0014(6) 0.0105(7)
N1 0.029(3) 0.043(3) 0.039(3) 0.003(2) -0.006(2) 0.005(3)
N2 0.030(3) 0.039(3) 0.037(3) 0.003(2) 0.001(2) 0.005(2)
C1 0.029(3) 0.039(4) 0.031(3) 0.006(3) 0.000(3) 0.000(3)
C2 0.030(3) 0.040(4) 0.030(3) 0.011(3) -0.002(2) 0.003(3)
C3 0.051(4) 0.059(5) 0.030(3) -0.001(3) -0.011(3) 0.017(4)
C4 0.046(4) 0.059(5) 0.036(3) -0.007(3) -0.006(3) 0.027(4)
C5 0.026(3) 0.037(4) 0.030(3) 0.008(3) 0.001(2) 0.008(3)
C6 0.024(3) 0.032(3) 0.027(3) 0.008(3) 0.004(2) 0.006(3)
C7 0.024(3) 0.035(4) 0.042(3) 0.008(3) 0.005(3) 0.010(3)
C8 0.031(3) 0.040(4) 0.030(3) 0.007(3) -0.001(3) -0.001(3)
C9 0.021(3) 0.029(3) 0.042(3) 0.016(3) -0.003(3) -0.006(3)
C10 0.026(3) 0.027(3) 0.032(3) 0.010(3) 0.001(2) 0.004(3)
C11 0.027(3) 0.040(4) 0.041(3) -0.004(3) -0.002(3) 0.003(3)
C12 0.033(3) 0.034(4) 0.043(4) 0.001(3) 0.001(3) 0.007(3)
C13 0.023(3) 0.036(4) 0.035(3) 0.012(3) 0.000(2) 0.005(3)
C14 0.030(3) 0.029(3) 0.027(3) 0.005(3) 0.000(3) 0.005(3)
C15 0.08(2) 0.093(19) 0.048(12) 0.028(12) 0.02(2) 0.01(2)
S15 0.065(4) 0.045(3) 0.046(3) 0.006(2) 0.011(5) 0.007(3)
F1 0.173(19) 0.107(12) 0.092(10) 0.045(8) -0.043(14) -0.089(16)
O1 0.075(11) 0.117(13) 0.036(7) 0.006(7) -0.014(8) -0.043(11)
F2 0.065(8) 0.112(11) 0.083(9) 0.043(8) -0.005(6) -0.014(8)
O2 0.110(13) 0.056(8) 0.055(9) 0.022(6) 0.018(9) 0.017(9)
F3 0.094(12) 0.105(13) 0.096(10) -0.016(8) -0.017(12) 0.059(13)
O3 0.097(14) 0.064(11) 0.083(11) -0.001(8) 0.004(13) 0.044(13)
O4 0.094(16) 0.107(18) 0.071(13) 0.000 0.000 -0.022(12)

loop_
_atom_type_symbol
_atom_type_description
_atom_type_scat_dispersion_real
_atom_type_scat_dispersion_imag
_atom_type_scat_source
C C 0.0033 0.0016 'International Tables Vol C Tables 4.2.6.8 and 6.1.1.4'
H H 0.0000 0.0000 'International Tables Vol C Tables 4.2.6.8 and 6.1.1.4'
N N 0.0061 0.0033 'International Tables Vol C Tables 4.2.6.8 and 6.1.1.4'
O O 0.0106 0.0060 'International Tables Vol C Tables 4.2.6.8 and 6.1.1.4'
F F 0.0171 0.0103 'International Tables Vol C Tables 4.2.6.8 and 6.1.1.4'
S S 0.1246 0.1234 'International Tables Vol C Tables 4.2.6.8 and 6.1.1.4'
Ag Ag -0.8971 1.1015 'International Tables Vol C Tables 4.2.6.8 and 6.1.1.4'

loop_
_geom_angle_atom_site_label_1
_geom_angle_atom_site_label_2
_geom_angle_atom_site_label_3
_geom_angle
_geom_angle_site_symmetry_1
_geom_angle_site_symmetry_3
N1 Ag1 N1 131.3(2) 11_654 8_544
N1 Ag1 N1 91.5(2) 11_654 14_645
N1 Ag1 N1 108.3(3) 8_544 14_645
N1 Ag1 N1 108.3(3) 11_654 .
N1 Ag1 N1 91.5(2) 8_544 .
N1 Ag1 N1 131.3(2) 14_645 .
N2 Ag2 N2 110.2(2) 3_454 4_554
N2 Ag2 N2 93.8(2) 3_454 2_455
N2 Ag2 N2 126.1(3) 4_554 2_455
N2 Ag2 N2 126.1(3) 3_454 .
N2 Ag2 N2 93.8(2) 4_554 .
N2 Ag2 N2 110.2(2) 2_455 .
C5 S1 C2 91.3(3) . .
C6 S2 C9 91.9(3) . .
C13 S3 C10 90.4(3) . .
C1 N1 Ag1 165.8(5) . .
C14 N2 Ag2 160.7(5) . .
N1 C1 C2 178.7(7) . .
C3 C2 C1 127.7(6) . .
C3 C2 S1 111.9(5) . .
C1 C2 S1 120.5(5) . .
C2 C3 C4 112.4(6) . .
C5 C4 C3 113.2(6) . .
C4 C5 C6 129.1(6) . .
C4 C5 S1 111.2(4) . .
C6 C5 S1 119.6(4) . .
C7 C6 C5 128.4(5) . .
C7 C6 S2 111.2(4) . .
C5 C6 S2 120.5(4) . .
C6 C7 C8 112.9(5) . .
C9 C8 C7 112.8(5) . .
C8 C9 C10 128.8(5) . .
C8 C9 S2 111.1(4) . .
C10 C9 S2 120.0(5) . .
C11 C10 C9 129.6(5) . .
C11 C10 S3 111.6(4) . .
C9 C10 S3 118.9(4) . .
C10 C11 C12 113.5(6) . .
C13 C12 C11 111.9(6) . .
C12 C13 C14 127.0(5) . .
C12 C13 S3 112.6(4) . .
C14 C13 S3 120.3(5) . .
N2 C14 C13 179.4(7) . .
S15 C15 F2 109(5) . .
S15 C15 F3 110(6) . .
F2 C15 F3 112(3) . .
S15 C15 F1 110(6) . .
F2 C15 F1 104(3) . .
F3 C15 F1 112(3) . .
S15 C15 S15 3(4) . 11_454
F2 C15 S15 111(2) . 11_454
F3 C15 S15 110(3) . 11_454
F1 C15 S15 107(2) . 11_454
C15 S15 S15 176(6) . 11_454
C15 S15 F2 49(4) . .
S15 S15 F2 133.6(7) 11_454 .
C15 S15 F3 50(5) . .
S15 S15 F3 130.9(9) 11_454 .
F2 S15 F3 83.6(11) . .
C15 S15 F1 50(5) . .
S15 S15 F1 126.0(13) 11_454 .
F2 S15 F1 79.6(8) . .
F3 S15 F1 85.0(12) . .
C15 S15 C15 177(5) . 11_454
S15 S15 C15 1.3(18) 11_454 11_454
F2 S15 C15 133.5(17) . 11_454
F3 S15 C15 130.0(16) . 11_454
F1 S15 C15 127.2(12) . 11_454
C15 F1 S15 20.0(12) . .
C15 F2 S15 21.6(13) . .
C15 F3 S15 20.7(15) . .

loop_
_geom_bond_atom_site_label_1
_geom_bond_atom_site_label_2
_geom_bond_distance
_geom_bond_site_symmetry_2
Ag1 N1 2.302(5) 11_654
Ag1 N1 2.302(5) 8_544
Ag1 N1 2.302(5) 14_645
Ag1 N1 2.303(5) .
Ag2 N2 2.284(5) 3_454
Ag2 N2 2.284(5) 4_554
Ag2 N2 2.284(5) 2_455
Ag2 N2 2.284(5) .
S1 C5 1.717(6) .
S1 C2 1.720(6) .
S2 C6 1.731(6) .
S2 C9 1.732(6) .
S3 C13 1.720(6) .
S3 C10 1.724(6) .
N1 C1 1.144(7) .
N2 C14 1.133(7) .
C1 C2 1.415(8) .
C2 C3 1.360(9) .
C3 C4 1.402(8) .
C4 C5 1.365(9) .
C5 C6 1.449(8) .
C6 C7 1.380(8) .
C7 C8 1.415(8) .
C8 C9 1.382(8) .
C9 C10 1.454(8) .
C10 C11 1.358(8) .
C11 C12 1.394(8) .
C12 C13 1.359(8) .
C13 C14 1.420(8) .
C15 S15 0.61(2) .
C15 F2 1.26(4) .
C15 F3 1.33(5) .
C15 F1 1.38(5) .
C15 S15 1.86(3) 11_454
S15 S15 1.243(13) 11_454
S15 F2 1.574(17) .
S15 F3 1.638(19) .
S15 F1 1.69(2) .
S15 C15 1.86(3) 11_454
